data_7250865
loop_
_publ_author_name
'Remili, Yasmine'
'Nasimsobhan, Maryam'
'Turo-Cort\'es, Rub\'en'
'Vendier, Laure'
'Bartual-Murgui, Carlos'
'Moln\'ar, G\'abor'
'Bousseksou, Azzedine'
'Real Cabezos, Jos\'e Antonio'

_publ_section_title
;
 Raman scattering and X-ray diffraction study of the temperature- and
 pressure-induced multistep spin transition in the complex
 {FeII(AnPy)2[AgI(CN)2]2]}&#x00B7;NO2bz
;
_journal_name_full 'Physical Chemistry Chemical Physics'
_journal_paper_doi 10.1039/D5CP02831K
_journal_year 2025
_chemical_formula_moiety 'C43 H8 Ag2 Fe N6'
_chemical_formula_sum 'C43 H8 Ag2 Fe N6'
_chemical_formula_weight 880.16
_space_group_crystal_system orthorhombic
_space_group_IT_number 66
_space_group_name_Hall '-C 2 2c'
_space_group_name_H-M_alt 'C c c m'
_atom_sites_solution_hydrogens geom
_audit_creation_method SHELXL-2019/3
_audit_update_record
;
2025-05-19 deposited with the CCDC.	2025-09-09 downloaded from the CCDC.
;
_cell_angle_alpha 90
_cell_angle_beta 90
_cell_angle_gamma 90
_cell_formula_units_Z 4
_cell_length_a 14.1333(12)
_cell_length_b 21.887(5)
_cell_length_c 14.5925(9)
_cell_measurement_reflns_used 5437
_cell_measurement_temperature 295(1)
_cell_measurement_theta_max 28.1900
_cell_measurement_theta_min 2.7880
_cell_volume 4514.0(11)
_computing_structure_refinement 'SHELXL-2019/2 (Sheldrick, 2019)'
_diffrn_ambient_temperature 293(2)
_diffrn_detector 'Hybrid Pixel Array Detector'
_diffrn_detector_area_resol_mean 10.0000
_diffrn_detector_type HyPix
_diffrn_measured_fraction_theta_full 0.688
_diffrn_measured_fraction_theta_max 0.680
_diffrn_measurement_device 'four-circle diffractometer'
_diffrn_measurement_device_type 'XtaLAB Synergy, Dualflex, HyPix'
_diffrn_radiation_monochromator mirror
_diffrn_radiation_probe x-ray
_diffrn_radiation_type MoK\a
_diffrn_radiation_wavelength 0.71073
_diffrn_reflns_av_R_equivalents 0.0683
_diffrn_reflns_av_unetI/netI 0.0417
_diffrn_reflns_Laue_measured_fraction_full 0.688
_diffrn_reflns_Laue_measured_fraction_max 0.680
_diffrn_reflns_limit_h_max 17
_diffrn_reflns_limit_h_min -17
_diffrn_reflns_limit_k_max 17
_diffrn_reflns_limit_k_min -17
_diffrn_reflns_limit_l_max 18
_diffrn_reflns_limit_l_min -18
_diffrn_reflns_number 17352
_diffrn_reflns_point_group_measured_fraction_full 0.688
_diffrn_reflns_point_group_measured_fraction_max 0.680
_diffrn_reflns_theta_full 25.242
_diffrn_reflns_theta_max 26.350
_diffrn_reflns_theta_min 3.277
_diffrn_source_type 'PhotonJet (Mo) X-ray Source'
_exptl_absorpt_coefficient_mu 1.208
_exptl_absorpt_correction_T_max 1.00000
_exptl_absorpt_correction_T_min 0.15017
_exptl_absorpt_correction_type multi-scan
_exptl_absorpt_process_details
;
CrysAlisPro 1.171.42.49 (Rigaku Oxford Diffraction, 2022)
Empirical absorption correction using spherical harmonics,
implemented in SCALE3 ABSPACK scaling algorithm.
;
_exptl_crystal_colour yellow
_exptl_crystal_density_diffrn 1.295
_exptl_crystal_description plate
_exptl_crystal_F_000 1712
_exptl_crystal_size_max 0.200
_exptl_crystal_size_mid 0.150
_exptl_crystal_size_min 0.020
_refine_diff_density_max 1.156
_refine_diff_density_min -0.549
_refine_diff_density_rms 0.128
_refine_ls_extinction_method none
_refine_ls_goodness_of_fit_ref 0.997
_refine_ls_hydrogen_treatment constr
_refine_ls_matrix_type full
_refine_ls_number_parameters 121
_refine_ls_number_reflns 1639
_refine_ls_number_restraints 6
_refine_ls_restrained_S_all 0.995
_refine_ls_R_factor_all 0.0832
_refine_ls_R_factor_gt 0.0644
_refine_ls_shift/su_max 0.003
_refine_ls_shift/su_mean 0.000
_refine_ls_structure_factor_coef Fsqd
_refine_ls_weighting_details 'w=1/[\s^2^(Fo^2^)+(0.1633P)^2^+12.7835P] where P=(Fo^2^+2Fc^2^)/3'
_refine_ls_weighting_scheme calc
_refine_ls_wR_factor_gt 0.2000
_refine_ls_wR_factor_ref 0.2187
_reflns_Friedel_coverage 0.000
_reflns_number_gt 1243
_reflns_number_total 1639
_reflns_threshold_expression 'I > 2\s(I)'
_cod_data_source_file d5cp02831k2.cif
_cod_data_source_block RT641-6KBar
_cod_original_cell_volume 4514.1(10)
_cod_database_code 7250865
_shelx_shelxl_version_number 2019/3
_shelx_space_group_comment
;
The symmetry employed for this shelxl refinement is uniquely defined
by the following loop, which should always be used as a source of
symmetry information in preference to the above space-group names.
They are only intended as comments.
;

loop_
_space_group_symop_operation_xyz
'x, y, z'
'-x, -y, z'
'x, -y, -z+1/2'
'-x, y, -z+1/2'
'x+1/2, y+1/2, z'
'-x+1/2, -y+1/2, z'
'x+1/2, -y+1/2, -z+1/2'
'-x+1/2, y+1/2, -z+1/2'
'-x, -y, -z'
'x, y, -z'
'-x, y, z-1/2'
'x, -y, z-1/2'
'-x+1/2, -y+1/2, -z'
'x+1/2, y+1/2, -z'
'-x+1/2, y+1/2, z-1/2'
'x+1/2, -y+1/2, z-1/2'

loop_
_atom_site_label
_atom_site_type_symbol
_atom_site_fract_x
_atom_site_fract_y
_atom_site_fract_z
_atom_site_U_iso_or_equiv
_atom_site_adp_type
_atom_site_occupancy
_atom_site_site_symmetry_order
_atom_site_calc_flag
_atom_site_refinement_flags_posn
_atom_site_refinement_flags_adp
_atom_site_refinement_flags_occupancy
_atom_site_disorder_assembly
_atom_site_disorder_group
C1 C 0.5991(5) 0.7284(5) 0.3526(5) 0.039(2) Uani 1 1 d . . . . .
C2 C 0.8612(7) 0.6331(8) 0.500000 0.039(2) Uani 1 2 d S T P . .
H2 H 0.912747 0.659515 0.500000 0.046 Uiso 1 2 calc R U P . .
C3 C 0.8794(7) 0.5743(8) 0.500000 0.039(4) Uani 1 2 d S T P . .
H3 H 0.941680 0.560637 0.500000 0.047 Uiso 1 2 calc R U P . .
C4 C 0.8063(7) 0.5330(8) 0.500000 0.046(5) Uani 1 2 d S T P . .
C5 C 0.7161(8) 0.5578(9) 0.500000 0.0474(19) Uani 1 2 d S TU P . .
H5 H 0.664022 0.531837 0.500000 0.057 Uiso 1 2 calc R U P . .
C6 C 0.7016(6) 0.6203(7) 0.500000 0.030(4) Uani 1 2 d S T P . .
H6 H 0.639969 0.635275 0.500000 0.036 Uiso 1 2 calc R U P . .
C7 C 0.8273(7) 0.4673(9) 0.500000 0.046(5) Uani 1 2 d S T P . .
C10A C 0.8334(14) 0.3693(14) 0.5939(13) 0.063(5) Uiso 0.5 1 d . . P A 1
C11A C 0.8063(12) 0.4300(13) 0.5896(11) 0.055(4) Uiso 0.5 1 d . . P A 1
C12A C 0.7605(10) 0.4606(12) 0.6658(11) 0.055(4) Uiso 0.5 1 d . . P A 1
C13A C 0.7366(19) 0.418(2) 0.7437(14) 0.084(7) Uiso 0.5 1 d . . P A 1
C14A C 0.769(2) 0.363(2) 0.7454(14) 0.086(8) Uiso 0.5 1 d . . P A 1
C15A C 0.8244(19) 0.3283(18) 0.6691(19) 0.109(9) Uiso 0.5 1 d . . P A 1
C16A C 0.890(2) 0.3395(18) 0.500000 0.055(8) Uiso 0.5 2 d S . P A 1
C10B C 0.896(2) 0.377(2) 0.5682(19) 0.091(8) Uiso 0.5 1 d . . P A 2
C11B C 0.8674(12) 0.4434(12) 0.5692(10) 0.053(4) Uiso 0.5 1 d . . P A 2
C12B C 0.8836(12) 0.4759(12) 0.6501(12) 0.057(4) Uiso 0.5 1 d . . P A 2
C13B C 0.9184(14) 0.4401(16) 0.7312(12) 0.068(5) Uiso 0.5 1 d . . P A 2
C14B C 0.9520(18) 0.3784(19) 0.7245(17) 0.089(7) Uiso 0.5 1 d . . P A 2
C15B C 0.9374(16) 0.3435(15) 0.6441(16) 0.088(7) Uiso 0.5 1 d . . P A 2
C16B C 0.879(2) 0.349(2) 0.462(2) 0.099(10) Uiso 0.5 1 d . . P A 2
N1 N 0.7725(5) 0.6592(5) 0.500000 0.026(3) Uani 1 2 d S T P . .
N2 N 0.6546(4) 0.7384(3) 0.4064(3) 0.029(2) Uani 1 1 d . . . . .
Fe1 Fe 0.750000 0.750000 0.500000 0.0236(7) Uani 1 4 d S T P . .
Ag1 Ag 0.500000 0.71963(6) 0.250000 0.0487(5) Uani 1 2 d S T P . .

loop_
_atom_site_aniso_label
_atom_site_aniso_U_11
_atom_site_aniso_U_22
_atom_site_aniso_U_33
_atom_site_aniso_U_23
_atom_site_aniso_U_13
_atom_site_aniso_U_12
C1 0.033(3) 0.045(9) 0.038(3) -0.003(3) -0.013(3) -0.002(3)
C2 0.033(3) 0.045(9) 0.038(3) -0.003(3) -0.013(3) -0.002(3)
C3 0.035(5) 0.020(16) 0.063(7) 0.000 0.000 0.021(6)
C4 0.033(5) 0.065(18) 0.038(5) 0.000 0.000 0.005(7)
C5 0.0474(19) 0.0474(19) 0.0474(19) 0.000 0.000 0.00000(10)
C6 0.023(4) 0.022(14) 0.046(5) 0.000 0.000 -0.002(5)
C7 0.039(6) 0.027(19) 0.071(8) 0.000 0.000 0.013(7)
N1 0.020(3) 0.030(10) 0.027(3) 0.000 0.000 0.011(3)
N2 0.032(3) 0.029(8) 0.026(3) 0.000(2) -0.003(2) 0.005(3)
Fe1 0.0191(8) 0.034(2) 0.0177(8) 0.000 0.000 0.0018(8)
Ag1 0.0493(6) 0.0521(14) 0.0446(6) 0.000 -0.0287(3) 0.000

loop_
_atom_type_symbol
_atom_type_description
_atom_type_scat_dispersion_real
_atom_type_scat_dispersion_imag
_atom_type_scat_source
C C 0.0030 0.0020 'International Tables Vol C Tables 4.2.6.8 and 6.1.1.4'
H H 0.0000 0.0000 'International Tables Vol C Tables 4.2.6.8 and 6.1.1.4'
N N 0.0060 0.0030 'International Tables Vol C Tables 4.2.6.8 and 6.1.1.4'
Fe Fe 0.3460 0.8440 'International Tables Vol C Tables 4.2.6.8 and 6.1.1.4'
Ag Ag -0.8970 1.1020 'International Tables Vol C Tables 4.2.6.8 and 6.1.1.4'

loop_
_geom_angle_atom_site_label_1
_geom_angle_atom_site_label_2
_geom_angle_atom_site_label_3
_geom_angle
_geom_angle_site_symmetry_1
_geom_angle_site_symmetry_3
_geom_angle_publ_flag
N2 C1 Ag1 173.9(9) . . ?
C3 C2 N1 125.7(12) . . ?
C2 C3 C4 119.9(11) . . ?
C3 C4 C5 115.7(16) . . ?
C3 C4 C7 119.5(10) . . ?
C5 C4 C7 124.8(13) . . ?
C4 C5 C6 121.6(13) . . ?
N1 C6 C5 121.7(10) . . ?
C11B C7 C11B 105(2) 10_556 . ?
C11B C7 C4 119.6(14) 10_556 . ?
C11B C7 C4 119.6(14) . . ?
C4 C7 C11A 118.2(11) . . ?
C4 C7 C11A 118.2(11) . 10_556 ?
C11A C7 C11A 113(2) . 10_556 ?
C11A C10A C15A 128(2) . . ?
C11A C10A C16A 117(2) . . ?
C15A C10A C16A 115(3) . . ?
C10A C11A C12A 122.2(19) . . ?
C10A C11A C7 119.0(16) . . ?
C12A C11A C7 119(2) . . ?
C11A C12A C13A 113(2) . . ?
C14A C13A C12A 121(2) . . ?
C13A C14A C15A 128(3) . . ?
C10A C15A C14A 107(3) . . ?
C10A C16A C10A 106(2) 10_556 . ?
C16B C10B C15B 99(6) 10_556 . ?
C16B C10B C11B 133(6) 10_556 . ?
C15B C10B C11B 126(3) . . ?
C16B C10B C16B 33(3) 10_556 . ?
C15B C10B C16B 125(4) . . ?
C11B C10B C16B 109(3) . . ?
C7 C11B C12B 122(2) . . ?
C7 C11B C10B 121(2) . . ?
C12B C11B C10B 117.1(19) . . ?
C7 C11B C11B 37.4(10) . 10_556 ?
C11B C12B C13B 117(2) . . ?
C14B C13B C12B 123(2) . . ?
C15B C14B C13B 121(3) . . ?
C14B C15B C10B 115(3) . . ?
C10B C16B C10B 101(7) 10_556 . ?
C16B C16B C10B 23(2) 10_556 . ?
C6 N1 C2 115.3(11) . . ?
C6 N1 Fe1 121.2(7) . . ?
C2 N1 Fe1 123.6(9) . . ?
C1 N2 Fe1 176.4(8) . . ?
N2 Fe1 N2 180.0 . 13_666 ?
N2 Fe1 N2 89.7(3) . 10_556 ?
N2 Fe1 N2 90.3(3) 13_666 10_556 ?
N2 Fe1 N2 90.3(3) . 6_665 ?
N2 Fe1 N2 89.7(3) 13_666 6_665 ?
N2 Fe1 N2 180.0 10_556 6_665 ?
N2 Fe1 N1 91.1(3) . 13_666 ?
N2 Fe1 N1 88.9(3) 13_666 13_666 ?
N2 Fe1 N1 91.1(3) 10_556 13_666 ?
N2 Fe1 N1 88.9(3) 6_665 13_666 ?
N2 Fe1 N1 88.9(3) . . ?
N2 Fe1 N1 91.1(3) 13_666 . ?
N2 Fe1 N1 88.9(3) 10_556 . ?
N2 Fe1 N1 91.1(3) 6_665 . ?
N1 Fe1 N1 180.0(4) 13_666 . ?
C1 Ag1 C1 169.3(6) 4_655 . ?

loop_
_geom_bond_atom_site_label_1
_geom_bond_atom_site_label_2
_geom_bond_distance
_geom_bond_site_symmetry_2
_geom_bond_publ_flag
C1 N2 1.131(9) . ?
C1 Ag1 2.059(7) . ?
C2 C3 1.313(19) . ?
C2 N1 1.376(14) . ?
C3 C4 1.37(2) . ?
C4 C5 1.386(18) . ?
C4 C7 1.47(3) . ?
C5 C6 1.38(2) . ?
C6 N1 1.315(14) . ?
C7 C11B 1.272(19) 10_556 ?
C7 C11B 1.272(19) . ?
C7 C11A 1.57(2) . ?
C7 C11A 1.57(2) 10_556 ?
C10A C11A 1.38(3) . ?
C10A C15A 1.42(4) . ?
C10A C16A 1.72(3) . ?
C11A C12A 1.45(3) . ?
C12A C13A 1.51(4) . ?
C13A C14A 1.29(4) . ?
C14A C15A 1.56(4) . ?
C10B C16B 0.80(5) 10_556 ?
C10B C15B 1.46(4) . ?
C10B C11B 1.50(5) . ?
C10B C16B 1.68(4) . ?
C10B C10B 1.99(6) 10_556 ?
C11B C12B 1.40(3) . ?
C11B C11B 2.02(3) 10_556 ?
C12B C13B 1.50(3) . ?
C13B C14B 1.43(5) . ?
C14B C15B 1.42(4) . ?
C14B C14B 1.55(5) 4_756 ?
C15B C16B 1.76(4) 10_556 ?
C16B C16B 1.10(7) 10_556 ?
N1 Fe1 2.014(10) . ?
N2 Fe1 1.936(5) . ?
